data_4030818
loop_
_publ_author_name
'Kise, Naoki'
'Sakurai, Toshihiko'

_publ_section_title
;
 Intermolecular Reductive Coupling of Esters with Benzophenones by
 Low-valent Titanium: Synthesis of Diarylmethyl ketones Revisited.
;
_journal_name_full 'The Journal of organic chemistry'
_journal_page_first 150317073852008
_journal_paper_doi 10.1021/acs.joc.5b00102
_journal_year 2015
_chemical_formula_moiety 'C19 H19 N O2'
_chemical_formula_sum 'C19 H19 N O2'
_chemical_formula_weight 293.35
_chemical_melting_point 485.5(5)
_chemical_name_systematic
; 
(1R*,7aS*)-1-benzhydryl-tetrahydropyrrolo[1,2-c]oxazol-3(1H)-one 
;
_space_group_IT_number 9
_symmetry_cell_setting monoclinic
_symmetry_space_group_name_Hall 'C -2yc'
_symmetry_space_group_name_H-M 'C 1 c 1'
_atom_sites_solution_hydrogens geom
_atom_sites_solution_primary direct
_atom_sites_solution_secondary difmap
_audit_creation_method SHELXL-97
_cell_angle_alpha 90.00
_cell_angle_beta 99.933(11)
_cell_angle_gamma 90.00
_cell_formula_units_Z 4
_cell_length_a 9.402(3)
_cell_length_b 15.737(3)
_cell_length_c 10.672(3)
_cell_measurement_temperature 298(2)
_cell_volume 1555.4(7)
_computing_cell_refinement PROCESS-AUTO
_computing_data_collection PROCESS-AUTO
_computing_data_reduction PROCESS-AUTO
_computing_publication_material yadokari-XG
_computing_structure_refinement 'SHELXL-97 (Sheldrick, 1997)'
_computing_structure_solution 'SHELXS-97 (Sheldrick, 1990)'
_diffrn_ambient_temperature 298(2)
_diffrn_detector_area_resol_mean 10.00
_diffrn_measured_fraction_theta_full 0.990
_diffrn_measured_fraction_theta_max 0.990
_diffrn_measurement_device_type 'Rigaku RAXIS-RAPID'
_diffrn_measurement_method \w
_diffrn_radiation_monochromator graphite
_diffrn_radiation_source 'fine-focus sealed tube'
_diffrn_radiation_type MoK\a
_diffrn_radiation_wavelength 0.71075
_diffrn_reflns_av_R_equivalents 0.0243
_diffrn_reflns_av_sigmaI/netI 0.0185
_diffrn_reflns_limit_h_max 12
_diffrn_reflns_limit_h_min -12
_diffrn_reflns_limit_k_max 20
_diffrn_reflns_limit_k_min -20
_diffrn_reflns_limit_l_max 13
_diffrn_reflns_limit_l_min -13
_diffrn_reflns_number 6741
_diffrn_reflns_theta_full 27.47
_diffrn_reflns_theta_max 27.47
_diffrn_reflns_theta_min 3.23
_exptl_absorpt_coefficient_mu 0.081
_exptl_absorpt_correction_T_max 0.9761
_exptl_absorpt_correction_T_min 0.9606
_exptl_absorpt_correction_type multi-scan
_exptl_absorpt_process_details
;
    Higashi, T. (1995). Program for Absorption Correction.
    Rigaku Corporation, Tokyo, Japan.
;
_exptl_crystal_colour colorless
_exptl_crystal_density_diffrn 1.253
_exptl_crystal_density_method 'not measured'
_exptl_crystal_description block
_exptl_crystal_F_000 624
_exptl_crystal_size_max 0.50
_exptl_crystal_size_mid 0.40
_exptl_crystal_size_min 0.30
_refine_diff_density_max 0.230
_refine_diff_density_min -0.324
_refine_diff_density_rms 0.055
_refine_ls_abs_structure_details 'Flack H D (1983), Acta Cryst. A39, 876-881'
_refine_ls_abs_structure_Flack -0.1(19)
_refine_ls_extinction_method none
_refine_ls_goodness_of_fit_ref 1.076
_refine_ls_hydrogen_treatment refall
_refine_ls_matrix_type full
_refine_ls_number_parameters 199
_refine_ls_number_reflns 3005
_refine_ls_number_restraints 2
_refine_ls_restrained_S_all 1.075
_refine_ls_R_factor_all 0.0705
_refine_ls_R_factor_gt 0.0617
_refine_ls_shift/su_max 0.000
_refine_ls_shift/su_mean 0.000
_refine_ls_structure_factor_coef Fsqd
_refine_ls_weighting_details 'calc w=1/[\s^2^(Fo^2^)+(0.1068P)^2^+0.4597P] where P=(Fo^2^+2Fc^2^)/3'
_refine_ls_weighting_scheme calc
_refine_ls_wR_factor_gt 0.1601
_refine_ls_wR_factor_ref 0.1763
_reflns_number_gt 2590
_reflns_number_total 3005
_reflns_threshold_expression >2sigma(I)
_cod_data_source_file jo5b00102_si_005.cif
_cod_data_source_block rac-11a
_cod_depositor_comments
;
The following automatic conversions were performed:

'_chemical_melting_point' value '485-486' was changed to '485.5(5)' -
the average value was taken and precision was estimated.

Automatic conversion script
Id: cif_fix_values 3105 2015-03-04 15:46:00Z robertas 
;
_cod_original_cell_volume 1555.5(7)
_cod_original_sg_symbol_H-M 'C c'
_cod_database_code 4030818

loop_
_symmetry_equiv_pos_as_xyz
'x, y, z'
'x, -y, z+1/2'
'x+1/2, y+1/2, z'
'x+1/2, -y+1/2, z+1/2'

loop_
_atom_site_label
_atom_site_type_symbol
_atom_site_fract_x
_atom_site_fract_y
_atom_site_fract_z
_atom_site_U_iso_or_equiv
_atom_site_adp_type
_atom_site_occupancy
_atom_site_symmetry_multiplicity
_atom_site_calc_flag
_atom_site_refinement_flags
C1 C 0.3747(3) 0.33944(16) 0.0843(3) 0.0577(6) Uani 1 1 d .
H1 H 0.3929 0.2949 0.0249 0.069 Uiso 1 1 calc R
C2 C 0.4280(3) 0.30932(16) 0.2209(3) 0.0539(5) Uani 1 1 d .
H2 H 0.4160 0.3565 0.2780 0.065 Uiso 1 1 calc R
C3 C 0.5879(3) 0.28851(16) 0.2386(2) 0.0535(5) Uani 1 1 d .
C4 C 0.6863(3) 0.3463(2) 0.2995(3) 0.0670(7) Uani 1 1 d .
H3 H 0.6541 0.3966 0.3308 0.080 Uiso 1 1 calc R
C5 C 0.8330(4) 0.3297(3) 0.3144(4) 0.0808(10) Uani 1 1 d .
H4 H 0.8984 0.3691 0.3558 0.097 Uiso 1 1 calc R
C6 C 0.8830(4) 0.2558(3) 0.2686(4) 0.0817(10) Uani 1 1 d .
H5 H 0.9817 0.2457 0.2777 0.098 Uiso 1 1 calc R
C7 C 0.7870(4) 0.1976(2) 0.2101(4) 0.0805(9) Uani 1 1 d .
H6 H 0.8197 0.1469 0.1806 0.097 Uiso 1 1 calc R
C8 C 0.6403(4) 0.2140(2) 0.1945(4) 0.0720(8) Uani 1 1 d .
H7 H 0.5755 0.1741 0.1535 0.086 Uiso 1 1 calc R
C9 C 0.3398(3) 0.23467(16) 0.2565(3) 0.0540(6) Uani 1 1 d .
C10 C 0.2798(4) 0.17151(19) 0.1736(3) 0.0662(7) Uani 1 1 d .
H8 H 0.2911 0.1736 0.0888 0.079 Uiso 1 1 calc R
C11 C 0.2028(4) 0.1051(2) 0.2156(4) 0.0773(9) Uani 1 1 d .
H9 H 0.1632 0.0631 0.1589 0.093 Uiso 1 1 calc R
C12 C 0.1850(4) 0.1013(2) 0.3400(4) 0.0755(8) Uani 1 1 d .
H10 H 0.1332 0.0567 0.3677 0.091 Uiso 1 1 calc R
C13 C 0.2433(4) 0.1629(2) 0.4235(3) 0.0730(8) Uani 1 1 d .
H11 H 0.2315 0.1602 0.5082 0.088 Uiso 1 1 calc R
C14 C 0.3203(3) 0.22966(19) 0.3821(3) 0.0637(7) Uani 1 1 d .
H12 H 0.3592 0.2715 0.4394 0.076 Uiso 1 1 calc R
O1 O 0.4564(2) 0.41561(13) 0.0629(2) 0.0667(5) Uani 1 1 d .
C15 C 0.3670(4) 0.4721(2) -0.0078(3) 0.0668(7) Uani 1 1 d .
O2 O 0.4092(3) 0.53975(15) -0.0394(3) 0.0871(8) Uani 1 1 d .
N1 N 0.2298(3) 0.43964(18) -0.0344(2) 0.0679(6) Uani 1 1 d .
C16 C 0.1085(4) 0.4974(3) -0.0353(4) 0.0813(9) Uani 1 1 d .
H13 H 0.0363 0.4888 -0.1109 0.098 Uiso 1 1 calc R
H14 H 0.1406 0.5560 -0.0331 0.098 Uiso 1 1 calc R
C17 C 0.0478(4) 0.4758(2) 0.0833(4) 0.0854(10) Uani 1 1 d .
H15 H 0.0452 0.5260 0.1355 0.102 Uiso 1 1 calc R
H16 H -0.0495 0.4536 0.0608 0.102 Uiso 1 1 calc R
C18 C 0.1464(4) 0.4096(2) 0.1544(4) 0.0803(9) Uani 1 1 d .
H17 H 0.0919 0.3684 0.1944 0.096 Uiso 1 1 calc R
H18 H 0.2181 0.4357 0.2192 0.096 Uiso 1 1 calc R
C19 C 0.2175(3) 0.36779(18) 0.0512(3) 0.0651(7) Uani 1 1 d .
H19 H 0.1565 0.3227 0.0074 0.078 Uiso 1 1 calc R

loop_
_atom_site_aniso_label
_atom_site_aniso_U_11
_atom_site_aniso_U_22
_atom_site_aniso_U_33
_atom_site_aniso_U_23
_atom_site_aniso_U_13
_atom_site_aniso_U_12
C1 0.0689(15) 0.0489(12) 0.0572(12) -0.0012(11) 0.0163(12) 0.0039(11)
C2 0.0608(13) 0.0460(11) 0.0570(12) 0.0013(10) 0.0163(11) -0.0007(10)
C3 0.0580(13) 0.0481(11) 0.0555(12) 0.0109(10) 0.0128(10) -0.0020(10)
C4 0.0723(17) 0.0624(15) 0.0662(15) -0.0029(13) 0.0122(14) -0.0066(14)
C5 0.0640(17) 0.092(2) 0.084(2) 0.0026(19) 0.0069(16) -0.0164(16)
C6 0.0634(16) 0.093(2) 0.090(2) 0.031(2) 0.0187(16) 0.0019(17)
C7 0.076(2) 0.0679(18) 0.103(2) 0.0178(18) 0.0309(19) 0.0176(15)
C8 0.0691(17) 0.0544(14) 0.095(2) 0.0000(15) 0.0212(17) 0.0027(13)
C9 0.0566(12) 0.0491(12) 0.0582(13) 0.0006(10) 0.0148(11) -0.0012(10)
C10 0.0754(17) 0.0579(14) 0.0678(15) -0.0085(12) 0.0190(14) -0.0097(13)
C11 0.0762(19) 0.0603(15) 0.097(2) -0.0124(16) 0.0198(17) -0.0168(15)
C12 0.0720(17) 0.0600(15) 0.103(2) 0.0134(16) 0.0397(17) 0.0005(13)
C13 0.0810(19) 0.0680(17) 0.0772(18) 0.0156(15) 0.0340(16) 0.0065(15)
C14 0.0697(16) 0.0610(15) 0.0633(15) 0.0025(12) 0.0197(13) 0.0013(13)
O1 0.0622(11) 0.0657(11) 0.0766(12) 0.0251(10) 0.0237(9) 0.0038(9)
C15 0.0711(16) 0.0655(16) 0.0693(16) 0.0186(13) 0.0271(14) 0.0129(13)
O2 0.0892(16) 0.0741(14) 0.1025(17) 0.0408(13) 0.0287(14) 0.0011(12)
N1 0.0726(15) 0.0678(14) 0.0635(13) 0.0097(11) 0.0127(12) 0.0111(12)
C16 0.0684(18) 0.083(2) 0.092(2) 0.0179(18) 0.0112(16) 0.0186(16)
C17 0.076(2) 0.077(2) 0.108(3) 0.000(2) 0.0272(19) 0.0149(16)
C18 0.0754(18) 0.087(2) 0.086(2) 0.0152(18) 0.0332(16) 0.0101(17)
C19 0.0695(15) 0.0516(13) 0.0752(16) 0.0043(12) 0.0155(13) 0.0021(12)

loop_
_atom_type_symbol
_atom_type_description
_atom_type_scat_dispersion_real
_atom_type_scat_dispersion_imag
_atom_type_scat_source
C C 0.0033 0.0016 'International Tables Vol C Tables 4.2.6.8 and 6.1.1.4'
H H 0.0000 0.0000 'International Tables Vol C Tables 4.2.6.8 and 6.1.1.4'
N N 0.0061 0.0033 'International Tables Vol C Tables 4.2.6.8 and 6.1.1.4'
O O 0.0106 0.0060 'International Tables Vol C Tables 4.2.6.8 and 6.1.1.4'

loop_
_geom_angle_atom_site_label_1
_geom_angle_atom_site_label_2
_geom_angle_atom_site_label_3
_geom_angle
O1 C1 C19 103.8(2)
O1 C1 C2 108.0(2)
C19 C1 C2 117.1(3)
O1 C1 H1 109.3
C19 C1 H1 109.3
C2 C1 H1 109.3
C3 C2 C9 111.9(2)
C3 C2 C1 109.8(2)
C9 C2 C1 111.9(2)
C3 C2 H2 107.7
C9 C2 H2 107.7
C1 C2 H2 107.7
C4 C3 C8 118.0(3)
C4 C3 C2 119.1(3)
C8 C3 C2 122.9(2)
C3 C4 C5 120.3(3)
C3 C4 H3 119.9
C5 C4 H3 119.9
C6 C5 C4 120.9(3)
C6 C5 H4 119.6
C4 C5 H4 119.6
C7 C6 C5 119.4(3)
C7 C6 H5 120.3
C5 C6 H5 120.3
C6 C7 C8 119.9(4)
C6 C7 H6 120.0
C8 C7 H6 120.0
C7 C8 C3 121.5(3)
C7 C8 H7 119.3
C3 C8 H7 119.3
C10 C9 C14 118.0(3)
C10 C9 C2 125.0(3)
C14 C9 C2 117.0(2)
C9 C10 C11 120.8(3)
C9 C10 H8 119.6
C11 C10 H8 119.6
C12 C11 C10 120.3(3)
C12 C11 H9 119.8
C10 C11 H9 119.8
C13 C12 C11 119.9(3)
C13 C12 H10 120.0
C11 C12 H10 120.0
C12 C13 C14 120.1(3)
C12 C13 H11 120.0
C14 C13 H11 120.0
C9 C14 C13 120.9(3)
C9 C14 H12 119.6
C13 C14 H12 119.6
C15 O1 C1 109.4(2)
O2 C15 O1 122.1(3)
O2 C15 N1 127.9(3)
O1 C15 N1 110.0(3)
C15 N1 C16 118.5(3)
C15 N1 C19 109.2(2)
C16 N1 C19 109.8(3)
N1 C16 C17 105.2(3)
N1 C16 H13 110.7
C17 C16 H13 110.7
N1 C16 H14 110.7
C17 C16 H14 110.7
H13 C16 H14 108.8
C18 C17 C16 106.8(3)
C18 C17 H15 110.4
C16 C17 H15 110.4
C18 C17 H16 110.4
C16 C17 H16 110.4
H15 C17 H16 108.6
C17 C18 C19 104.0(3)
C17 C18 H17 111.0
C19 C18 H17 111.0
C17 C18 H18 111.0
C19 C18 H18 111.0
H17 C18 H18 109.0
N1 C19 C1 101.1(2)
N1 C19 C18 102.0(2)
C1 C19 C18 119.0(3)
N1 C19 H19 111.3
C1 C19 H19 111.3
C18 C19 H19 111.3

loop_
_geom_bond_atom_site_label_1
_geom_bond_atom_site_label_2
_geom_bond_distance
C1 O1 1.463(3)
C1 C19 1.526(4)
C1 C2 1.532(4)
C1 H1 0.9800
C2 C3 1.519(4)
C2 C9 1.523(4)
C2 H2 0.9800
C3 C4 1.377(4)
C3 C8 1.386(4)
C4 C5 1.385(5)
C4 H3 0.9300
C5 C6 1.376(6)
C5 H4 0.9300
C6 C7 1.360(6)
C6 H5 0.9300
C7 C8 1.384(5)
C7 H6 0.9300
C8 H7 0.9300
C9 C10 1.385(4)
C9 C14 1.386(4)
C10 C11 1.388(5)
C10 H8 0.9300
C11 C12 1.367(6)
C11 H9 0.9300
C12 C13 1.367(6)
C12 H10 0.9300
C13 C14 1.391(5)
C13 H11 0.9300
C14 H12 0.9300
O1 C15 1.359(3)
C15 O2 1.205(4)
C15 N1 1.371(5)
N1 C16 1.457(4)
N1 C19 1.471(4)
C16 C17 1.514(6)
C16 H13 0.9700
C16 H14 0.9700
C17 C18 1.508(5)
C17 H15 0.9700
C17 H16 0.9700
C18 C19 1.532(5)
C18 H17 0.9700
C18 H18 0.9700
C19 H19 0.9800

loop_
_geom_torsion_atom_site_label_1
_geom_torsion_atom_site_label_2
_geom_torsion_atom_site_label_3
_geom_torsion_atom_site_label_4
_geom_torsion
O1 C1 C2 C3 -60.3(3)
C19 C1 C2 C3 -176.8(2)
O1 C1 C2 C9 174.8(2)
C19 C1 C2 C9 58.3(3)
C9 C2 C3 C4 -133.7(3)
C1 C2 C3 C4 101.4(3)
C9 C2 C3 C8 47.2(4)
C1 C2 C3 C8 -77.7(3)
C8 C3 C4 C5 0.6(4)
C2 C3 C4 C5 -178.5(3)
C3 C4 C5 C6 0.1(5)
C4 C5 C6 C7 -1.2(6)
C5 C6 C7 C8 1.5(6)
C6 C7 C8 C3 -0.7(6)
C4 C3 C8 C7 -0.3(5)
C2 C3 C8 C7 178.8(3)
C3 C2 C9 C10 -89.8(3)
C1 C2 C9 C10 33.9(4)
C3 C2 C9 C14 89.4(3)
C1 C2 C9 C14 -146.8(3)
C14 C9 C10 C11 -0.2(4)
C2 C9 C10 C11 179.0(3)
C9 C10 C11 C12 0.1(5)
C10 C11 C12 C13 -0.1(5)
C11 C12 C13 C14 0.2(5)
C10 C9 C14 C13 0.3(4)
C2 C9 C14 C13 -178.9(3)
C12 C13 C14 C9 -0.3(5)
C19 C1 O1 C15 -16.1(3)
C2 C1 O1 C15 -141.0(2)
C1 O1 C15 O2 -179.2(3)
C1 O1 C15 N1 0.7(3)
O2 C15 N1 C16 -37.3(5)
O1 C15 N1 C16 142.7(3)
O2 C15 N1 C19 -164.0(3)
O1 C15 N1 C19 16.0(4)
C15 N1 C16 C17 -108.0(4)
C19 N1 C16 C17 18.4(4)
N1 C16 C17 C18 4.4(4)
C16 C17 C18 C19 -24.1(4)
C15 N1 C19 C1 -24.7(3)
C16 N1 C19 C1 -156.2(3)
C15 N1 C19 C18 98.4(3)
C16 N1 C19 C18 -33.0(4)
O1 C1 C19 N1 23.8(3)
C2 C1 C19 N1 142.5(2)
O1 C1 C19 C18 -86.7(3)
C2 C1 C19 C18 32.1(4)
C17 C18 C19 N1 34.1(4)
C17 C18 C19 C1 144.1(3)
